data_4347875
loop_
_publ_author_name
'Komorski, Szymon'
'Leszczy\'nski, Micha\/l K'
'Justyniak, Iwona'
'Lewi\'nski, Janusz'

_publ_section_title
;
 Synthesis and Structure of Alkylzinc 3,5-Diphenylpyrazolates: Dramatic
 Influence of Steric and Solvent Effects.
;
_journal_issue 11
_journal_name_full 'Inorganic chemistry'
_journal_page_first 5104
_journal_page_last 5106
_journal_paper_doi 10.1021/acs.inorgchem.6b00745
_journal_volume 55
_journal_year 2016
_chemical_formula_sum 'C64 H54 N8 Zn3'
_chemical_formula_weight 1131.26
_space_group_IT_number 2
_space_group_name_Hall '-P 1'
_space_group_name_H-M_alt 'P -1'
_symmetry_cell_setting triclinic
_symmetry_space_group_name_H-M 'P -1'
_atom_sites_solution_hydrogens geom
_atom_sites_solution_primary direct
_atom_sites_solution_secondary difmap
_audit_creation_method SHELXL-97
_cell_angle_alpha 70.2190(10)
_cell_angle_beta 85.270(2)
_cell_angle_gamma 75.359(2)
_cell_formula_units_Z 2
_cell_length_a 10.8470(3)
_cell_length_b 16.0840(4)
_cell_length_c 16.3890(5)
_cell_measurement_reflns_used 4635
_cell_measurement_temperature 100(2)
_cell_measurement_theta_max 27.485
_cell_measurement_theta_min 0.998
_cell_volume 2603.18(13)
_computing_cell_refinement 'Denzo & Scalepak (Otwinowski, Minor, 1997)'
_computing_data_collection 'Collect (Nonius B.V. 1998)'
_computing_data_reduction 'Denzo & Scalepak (Otwinowski, Minor, 1997)'
_computing_structure_refinement 'SHELXL-97 (Sheldrick, 2008)'
_computing_structure_solution 'SHELXS-97 (Sheldrick, 1990)'
_diffrn_ambient_temperature 100(2)
_diffrn_measured_fraction_theta_full 0.980
_diffrn_measured_fraction_theta_max 0.980
_diffrn_measurement_device '\k-geometry diffractometr'
_diffrn_measurement_device_type 'Nonius Kappa-CCD'
_diffrn_measurement_method 'area detector \w scans'
_diffrn_radiation_monochromator graphite
_diffrn_radiation_source 'fine-focus sealed tube'
_diffrn_radiation_type MoK\a
_diffrn_radiation_wavelength 0.71073
_diffrn_reflns_av_R_equivalents 0.0000
_diffrn_reflns_av_sigmaI/netI 0.0812
_diffrn_reflns_limit_h_max 13
_diffrn_reflns_limit_h_min -13
_diffrn_reflns_limit_k_max 20
_diffrn_reflns_limit_k_min -18
_diffrn_reflns_limit_l_max 20
_diffrn_reflns_limit_l_min -20
_diffrn_reflns_number 10553
_diffrn_reflns_theta_full 26.46
_diffrn_reflns_theta_max 26.46
_diffrn_reflns_theta_min 1.94
_exptl_absorpt_coefficient_mu 1.422
_exptl_absorpt_correction_T_max 0.867
_exptl_absorpt_correction_T_min 0.743
_exptl_absorpt_correction_type multi-scan
_exptl_absorpt_process_details 'Scalepak (Otwinowski, Minor, 1997)'
_exptl_crystal_colour colorless
_exptl_crystal_density_diffrn 1.443
_exptl_crystal_density_method 'not measured'
_exptl_crystal_description plate
_exptl_crystal_F_000 1168
_exptl_crystal_size_max 0.28
_exptl_crystal_size_mid 0.18
_exptl_crystal_size_min 0.10
_refine_diff_density_max 1.209
_refine_diff_density_min -1.053
_refine_diff_density_rms 0.163
_refine_ls_extinction_method none
_refine_ls_goodness_of_fit_ref 1.059
_refine_ls_hydrogen_treatment constr
_refine_ls_matrix_type full
_refine_ls_number_parameters 679
_refine_ls_number_reflns 10553
_refine_ls_number_restraints 0
_refine_ls_restrained_S_all 1.059
_refine_ls_R_factor_all 0.1064
_refine_ls_R_factor_gt 0.0746
_refine_ls_shift/su_max 0.001
_refine_ls_shift/su_mean 0.000
_refine_ls_structure_factor_coef Fsqd
_refine_ls_weighting_details 'calc w=1/[\s^2^(Fo^2^)+(0.0561P)^2^+14.6760P] where P=(Fo^2^+2Fc^2^)/3'
_refine_ls_weighting_scheme calc
_refine_ls_wR_factor_gt 0.1706
_refine_ls_wR_factor_ref 0.1840
_reflns_number_gt 7910
_reflns_number_total 10540
_reflns_threshold_expression I>2\s(I)
_cod_data_source_file ic6b00745_si_002.cif
_cod_data_source_block comp2
_cod_depositor_comments
;
The following automatic conversions were performed:

data item '_symmetry_cell_setting' value 'Triclinic' was changed to
'triclinic' in accordance with the
/home/saulius/struct/COD-crude-data/automatic-downloads/DataCite-retrospective/ACS/depositions/lib/dictionaries/cif_core.dic
dictionary named 'cif_core.dic' version 2.4.2 last updated on
2011-04-26.

Automatic conversion script
Id: cif_fix_values 6909 2019-04-08 15:41:33Z antanas 
;
_cod_database_code 4347875

loop_
_symmetry_equiv_pos_as_xyz
'x, y, z'
'-x, -y, -z'

loop_
_atom_site_label
_atom_site_type_symbol
_atom_site_fract_x
_atom_site_fract_y
_atom_site_fract_z
_atom_site_U_iso_or_equiv
_atom_site_adp_type
_atom_site_occupancy
_atom_site_symmetry_multiplicity
_atom_site_calc_flag
_atom_site_refinement_flags
C1 C 0.7661(6) 0.5329(4) 0.8486(4) 0.0170(12) Uani 1 1 d .
H1A H 0.8019 0.5580 0.8862 0.020 Uiso 1 1 calc R
H1B H 0.6748 0.5376 0.8636 0.020 Uiso 1 1 calc R
C2 C 0.8330(6) 0.4313(4) 0.8719(4) 0.0231(14) Uani 1 1 d .
H2A H 0.7935 0.4036 0.8394 0.035 Uiso 1 1 calc R
H2B H 0.8246 0.4008 0.9342 0.035 Uiso 1 1 calc R
H2C H 0.9234 0.4249 0.8568 0.035 Uiso 1 1 calc R
C3 C 0.7946(7) 0.8803(4) 0.1295(4) 0.0222(14) Uani 1 1 d .
H3A H 0.7313 0.9380 0.1023 0.027 Uiso 1 1 calc R
H3B H 0.8801 0.8931 0.1172 0.027 Uiso 1 1 calc R
C4 C 0.7846(7) 0.8124(5) 0.0850(4) 0.0246(14) Uani 1 1 d .
H4A H 0.8512 0.7564 0.1075 0.037 Uiso 1 1 calc R
H4B H 0.7953 0.8391 0.0223 0.037 Uiso 1 1 calc R
H4C H 0.7007 0.7984 0.0967 0.037 Uiso 1 1 calc R
C5 C 1.0531(6) 0.5721(4) 0.6643(4) 0.0144(12) Uani 1 1 d .
C6 C 1.1218(6) 0.5794(4) 0.5873(4) 0.0177(13) Uani 1 1 d .
H6 H 1.2105 0.5566 0.5810 0.021 Uiso 1 1 calc R
C7 C 1.0319(5) 0.6272(4) 0.5223(4) 0.0145(12) Uani 1 1 d .
C8 C 1.1068(5) 0.5308(4) 0.7536(4) 0.0147(12) Uani 1 1 d .
C9 C 1.0586(6) 0.5705(4) 0.8162(4) 0.0172(12) Uani 1 1 d .
H9 H 0.9907 0.6236 0.8026 0.021 Uiso 1 1 calc R
C10 C 1.1116(6) 0.5311(5) 0.9006(4) 0.0215(14) Uani 1 1 d .
H10 H 1.0779 0.5570 0.9444 0.026 Uiso 1 1 calc R
C11 C 1.2125(6) 0.4551(5) 0.9195(4) 0.0252(15) Uani 1 1 d .
H11 H 1.2480 0.4285 0.9762 0.030 Uiso 1 1 calc R
C12 C 1.2618(6) 0.4175(4) 0.8550(4) 0.0221(14) Uani 1 1 d .
H12 H 1.3323 0.3660 0.8675 0.027 Uiso 1 1 calc R
C13 C 1.2082(5) 0.4550(4) 0.7725(4) 0.0168(12) Uani 1 1 d .
H13 H 1.2412 0.4286 0.7290 0.020 Uiso 1 1 calc R
C14 C 1.0497(5) 0.6603(4) 0.4274(4) 0.0158(12) Uani 1 1 d .
C15 C 1.1379(5) 0.7129(4) 0.3924(4) 0.0148(12) Uani 1 1 d .
H15 H 1.1888 0.7244 0.4300 0.018 Uiso 1 1 calc R
C16 C 1.1521(6) 0.7489(4) 0.3022(4) 0.0173(12) Uani 1 1 d .
H16 H 1.2126 0.7843 0.2786 0.021 Uiso 1 1 calc R
C17 C 1.0772(6) 0.7324(4) 0.2481(4) 0.0214(14) Uani 1 1 d .
H17 H 1.0848 0.7583 0.1871 0.026 Uiso 1 1 calc R
C18 C 0.9914(6) 0.6788(4) 0.2812(4) 0.0182(13) Uani 1 1 d .
H18 H 0.9427 0.6663 0.2432 0.022 Uiso 1 1 calc R
C19 C 0.9765(6) 0.6430(4) 0.3714(4) 0.0179(13) Uani 1 1 d .
H19 H 0.9166 0.6070 0.3944 0.022 Uiso 1 1 calc R
C20 C 0.5207(6) 0.7457(4) 0.6995(4) 0.0201(13) Uani 1 1 d .
C21 C 0.4385(6) 0.8076(4) 0.6348(4) 0.0193(13) Uani 1 1 d .
H21 H 0.3516 0.8358 0.6407 0.023 Uiso 1 1 calc R
C22 C 0.5112(6) 0.8199(4) 0.5583(4) 0.0173(12) Uani 1 1 d .
C23 C 0.4995(6) 0.7122(4) 0.7949(4) 0.0177(13) Uani 1 1 d .
C24 C 0.5602(6) 0.7386(4) 0.8499(4) 0.0218(14) Uani 1 1 d .
H24 H 0.6157 0.7780 0.8266 0.026 Uiso 1 1 calc R
C25 C 0.5404(6) 0.7079(5) 0.9388(4) 0.0261(15) Uani 1 1 d .
H25 H 0.5792 0.7287 0.9755 0.031 Uiso 1 1 calc R
C26 C 0.4647(6) 0.6474(5) 0.9741(4) 0.0255(15) Uani 1 1 d .
H26 H 0.4560 0.6230 1.0352 0.031 Uiso 1 1 calc R
C27 C 0.4015(6) 0.6227(5) 0.9192(5) 0.0266(15) Uani 1 1 d .
H27 H 0.3473 0.5823 0.9427 0.032 Uiso 1 1 calc R
C28 C 0.4168(6) 0.6565(5) 0.8299(4) 0.0248(14) Uani 1 1 d .
H28 H 0.3701 0.6412 0.7927 0.030 Uiso 1 1 calc R
C29 C 0.4733(6) 0.8797(4) 0.4700(4) 0.0184(13) Uani 1 1 d .
C30 C 0.3644(6) 0.8736(4) 0.4333(4) 0.0217(14) Uani 1 1 d .
H30 H 0.3189 0.8297 0.4657 0.026 Uiso 1 1 calc R
C31 C 0.3223(6) 0.9302(5) 0.3510(5) 0.0278(16) Uani 1 1 d .
H31 H 0.2482 0.9256 0.3274 0.033 Uiso 1 1 calc R
C32 C 0.3896(7) 0.9943(4) 0.3031(5) 0.0272(15) Uani 1 1 d .
H32 H 0.3624 1.0330 0.2462 0.033 Uiso 1 1 calc R
C33 C 0.4959(7) 1.0009(4) 0.3390(4) 0.0265(15) Uani 1 1 d .
H33 H 0.5409 1.0450 0.3066 0.032 Uiso 1 1 calc R
C34 C 0.5386(6) 0.9443(4) 0.4216(4) 0.0191(13) Uani 1 1 d .
H34 H 0.6122 0.9498 0.4450 0.023 Uiso 1 1 calc R
C35 C 0.9088(6) 0.9491(4) 0.3191(4) 0.0166(12) Uani 1 1 d .
C36 C 0.9632(6) 0.9470(4) 0.3935(4) 0.0193(13) Uani 1 1 d .
H36 H 1.0189 0.9825 0.3977 0.023 Uiso 1 1 calc R
C37 C 0.9190(5) 0.8821(4) 0.4604(4) 0.0151(12) Uani 1 1 d .
C38 C 0.9172(6) 1.0093(4) 0.2282(4) 0.0186(13) Uani 1 1 d .
C39 C 0.8144(6) 1.0814(4) 0.1912(4) 0.0213(13) Uani 1 1 d .
H39 H 0.7378 1.0897 0.2231 0.026 Uiso 1 1 calc R
C40 C 0.8227(6) 1.1415(5) 0.1078(4) 0.0254(15) Uani 1 1 d .
H40 H 0.7528 1.1915 0.0836 0.031 Uiso 1 1 calc R
C41 C 0.9325(6) 1.1283(5) 0.0608(4) 0.0257(15) Uani 1 1 d .
H41 H 0.9378 1.1689 0.0037 0.031 Uiso 1 1 calc R
C42 C 1.0349(7) 1.0565(5) 0.0956(4) 0.0274(15) Uani 1 1 d .
H42 H 1.1102 1.0478 0.0625 0.033 Uiso 1 1 calc R
C43 C 1.0279(6) 0.9974(4) 0.1786(4) 0.0231(14) Uani 1 1 d .
H43 H 1.0988 0.9482 0.2024 0.028 Uiso 1 1 calc R
C44 C 0.9449(6) 0.8529(4) 0.5546(4) 0.0168(12) Uani 1 1 d .
C45 C 1.0699(6) 0.8177(5) 0.5862(4) 0.0225(14) Uani 1 1 d .
H45 H 1.1379 0.8110 0.5468 0.027 Uiso 1 1 calc R
C46 C 1.0969(7) 0.7929(5) 0.6724(5) 0.0270(15) Uani 1 1 d .
H46 H 1.1827 0.7690 0.6920 0.032 Uiso 1 1 calc R
C47 C 0.9989(6) 0.8025(4) 0.7318(4) 0.0225(14) Uani 1 1 d .
H47 H 1.0172 0.7857 0.7917 0.027 Uiso 1 1 calc R
C48 C 0.8755(7) 0.8369(4) 0.7018(4) 0.0235(14) Uani 1 1 d .
H48 H 0.8081 0.8439 0.7415 0.028 Uiso 1 1 calc R
C49 C 0.8480(6) 0.8615(4) 0.6148(4) 0.0199(13) Uani 1 1 d .
H49 H 0.7619 0.8847 0.5957 0.024 Uiso 1 1 calc R
C50 C 0.5493(6) 0.7464(4) 0.2962(4) 0.0155(12) Uani 1 1 d .
C51 C 0.5096(6) 0.6787(4) 0.3633(4) 0.0142(12) Uani 1 1 d .
H51 H 0.4423 0.6512 0.3621 0.017 Uiso 1 1 calc R
C52 C 0.5898(6) 0.6599(4) 0.4330(4) 0.0159(12) Uani 1 1 d .
C53 C 0.4878(6) 0.7948(4) 0.2116(4) 0.0173(12) Uani 1 1 d .
C54 C 0.4830(5) 0.8881(4) 0.1665(4) 0.0163(12) Uani 1 1 d .
H54 H 0.5273 0.9200 0.1884 0.020 Uiso 1 1 calc R
C55 C 0.4135(6) 0.9323(4) 0.0903(4) 0.0231(14) Uani 1 1 d .
H55 H 0.4099 0.9949 0.0608 0.028 Uiso 1 1 calc R
C56 C 0.3485(6) 0.8870(4) 0.0558(4) 0.0216(14) Uani 1 1 d .
H56 H 0.3014 0.9182 0.0034 0.026 Uiso 1 1 calc R
C57 C 0.3539(6) 0.7956(5) 0.0994(4) 0.0221(14) Uani 1 1 d .
H57 H 0.3096 0.7639 0.0771 0.027 Uiso 1 1 calc R
C58 C 0.4235(5) 0.7507(4) 0.1752(4) 0.0159(12) Uani 1 1 d .
H58 H 0.4277 0.6878 0.2035 0.019 Uiso 1 1 calc R
C59 C 0.5852(6) 0.6001(4) 0.5224(4) 0.0151(12) Uani 1 1 d .
C60 C 0.4695(6) 0.6031(4) 0.5675(4) 0.0179(13) Uani 1 1 d .
H60 H 0.3931 0.6399 0.5374 0.021 Uiso 1 1 calc R
C61 C 0.4630(6) 0.5544(4) 0.6545(4) 0.0215(14) Uani 1 1 d .
H61 H 0.3834 0.5583 0.6836 0.026 Uiso 1 1 calc R
C62 C 0.5742(6) 0.4997(4) 0.6992(4) 0.0178(13) Uani 1 1 d .
H62 H 0.5712 0.4686 0.7597 0.021 Uiso 1 1 calc R
C63 C 0.6895(6) 0.4905(4) 0.6553(4) 0.0199(13) Uani 1 1 d .
H63 H 0.7644 0.4500 0.6849 0.024 Uiso 1 1 calc R
C64 C 0.6946(6) 0.5411(4) 0.5674(4) 0.0171(12) Uani 1 1 d .
H64 H 0.7738 0.5353 0.5378 0.020 Uiso 1 1 calc R
Zn1 Zn 0.77698(6) 0.61188(5) 0.72610(4) 0.01578(17) Uani 1 1 d .
Zn2 Zn 0.76616(6) 0.74216(4) 0.49302(4) 0.01338(16) Uani 1 1 d .
Zn3 Zn 0.76852(7) 0.84369(5) 0.25619(4) 0.01599(17) Uani 1 1 d .
N1 N 0.9290(5) 0.6127(3) 0.6458(3) 0.0152(10) Uani 1 1 d .
N2 N 0.9161(5) 0.6473(3) 0.5572(3) 0.0171(11) Uani 1 1 d .
N3 N 0.6366(5) 0.7196(3) 0.6662(3) 0.0164(11) Uani 1 1 d .
N4 N 0.6313(5) 0.7659(3) 0.5774(3) 0.0152(10) Uani 1 1 d .
N5 N 0.8373(5) 0.8866(3) 0.3403(3) 0.0138(10) Uani 1 1 d .
N6 N 0.8437(5) 0.8450(3) 0.4291(3) 0.0149(10) Uani 1 1 d .
N7 N 0.6491(5) 0.7673(3) 0.3235(3) 0.0141(10) Uani 1 1 d .
N8 N 0.6745(5) 0.7130(3) 0.4088(3) 0.0156(10) Uani 1 1 d .

loop_
_atom_site_aniso_label
_atom_site_aniso_U_11
_atom_site_aniso_U_22
_atom_site_aniso_U_33
_atom_site_aniso_U_23
_atom_site_aniso_U_13
_atom_site_aniso_U_12
C1 0.013(3) 0.021(3) 0.015(3) -0.007(2) 0.000(2) 0.000(2)
C2 0.027(3) 0.024(3) 0.015(3) -0.003(3) 0.006(3) -0.007(3)
C3 0.029(3) 0.025(3) 0.012(3) -0.003(3) 0.003(3) -0.010(3)
C4 0.031(4) 0.033(4) 0.011(3) -0.008(3) 0.006(3) -0.010(3)
C5 0.016(3) 0.015(3) 0.013(3) -0.005(2) 0.000(2) -0.006(2)
C6 0.015(3) 0.019(3) 0.018(3) -0.004(2) -0.001(2) -0.003(2)
C7 0.013(3) 0.014(3) 0.019(3) -0.006(2) 0.001(2) -0.007(2)
C8 0.014(3) 0.014(3) 0.011(3) 0.001(2) 0.001(2) -0.003(2)
C9 0.015(3) 0.018(3) 0.023(3) -0.011(3) 0.005(2) -0.008(2)
C10 0.022(3) 0.031(3) 0.017(3) -0.013(3) -0.001(3) -0.008(3)
C11 0.026(3) 0.026(3) 0.017(3) 0.003(3) -0.009(3) -0.004(3)
C12 0.023(3) 0.020(3) 0.023(3) -0.003(3) -0.007(3) -0.007(3)
C13 0.013(3) 0.014(3) 0.022(3) -0.006(2) 0.000(2) -0.002(2)
C14 0.012(3) 0.017(3) 0.015(3) -0.004(2) -0.004(2) 0.002(2)
C15 0.015(3) 0.017(3) 0.012(3) -0.005(2) -0.001(2) -0.005(2)
C16 0.017(3) 0.019(3) 0.015(3) -0.006(2) 0.005(2) -0.004(2)
C17 0.024(3) 0.018(3) 0.015(3) -0.002(2) 0.002(3) 0.004(3)
C18 0.018(3) 0.020(3) 0.013(3) -0.006(2) -0.002(2) 0.003(2)
C19 0.014(3) 0.023(3) 0.017(3) -0.008(3) 0.000(2) -0.003(2)
C20 0.021(3) 0.019(3) 0.023(3) -0.011(3) 0.001(3) -0.005(3)
C21 0.015(3) 0.016(3) 0.024(3) -0.005(3) -0.001(3) -0.001(2)
C22 0.017(3) 0.014(3) 0.020(3) -0.006(2) 0.003(2) -0.001(2)
C23 0.013(3) 0.020(3) 0.017(3) -0.007(2) 0.005(2) 0.000(2)
C24 0.020(3) 0.021(3) 0.022(3) -0.004(3) -0.007(3) -0.003(3)
C25 0.022(3) 0.028(4) 0.023(3) -0.007(3) -0.008(3) 0.004(3)
C26 0.029(4) 0.028(3) 0.010(3) -0.001(3) 0.004(3) 0.001(3)
C27 0.022(3) 0.027(3) 0.029(4) -0.008(3) 0.012(3) -0.006(3)
C28 0.025(3) 0.033(4) 0.021(3) -0.016(3) 0.004(3) -0.005(3)
C29 0.015(3) 0.018(3) 0.019(3) -0.005(2) -0.002(2) 0.001(2)
C30 0.023(3) 0.020(3) 0.025(3) -0.009(3) 0.003(3) -0.009(3)
C31 0.021(3) 0.034(4) 0.026(4) -0.017(3) -0.009(3) 0.010(3)
C32 0.031(4) 0.019(3) 0.025(4) -0.007(3) -0.002(3) 0.006(3)
C33 0.039(4) 0.018(3) 0.016(3) -0.002(3) 0.004(3) -0.002(3)
C34 0.021(3) 0.018(3) 0.017(3) -0.006(2) 0.002(3) -0.002(2)
C35 0.018(3) 0.019(3) 0.014(3) -0.006(2) 0.001(2) -0.007(2)
C36 0.026(3) 0.020(3) 0.012(3) -0.002(2) -0.001(3) -0.009(3)
C37 0.014(3) 0.013(3) 0.018(3) -0.006(2) 0.003(2) -0.003(2)
C38 0.021(3) 0.020(3) 0.017(3) -0.007(3) -0.001(3) -0.006(3)
C39 0.015(3) 0.025(3) 0.020(3) -0.002(3) -0.001(3) -0.005(3)
C40 0.025(3) 0.029(4) 0.018(3) -0.004(3) -0.009(3) -0.001(3)
C41 0.028(4) 0.030(4) 0.017(3) 0.002(3) -0.003(3) -0.014(3)
C42 0.028(4) 0.030(4) 0.019(3) -0.003(3) 0.010(3) -0.008(3)
C43 0.020(3) 0.023(3) 0.019(3) 0.001(3) 0.002(3) -0.005(3)
C44 0.019(3) 0.015(3) 0.017(3) -0.004(2) 0.000(2) -0.005(2)
C45 0.022(3) 0.029(3) 0.013(3) -0.004(3) 0.003(3) -0.005(3)
C46 0.025(3) 0.029(4) 0.026(4) -0.004(3) -0.009(3) -0.009(3)
C47 0.030(4) 0.026(3) 0.013(3) -0.004(3) -0.003(3) -0.011(3)
C48 0.029(4) 0.024(3) 0.022(3) -0.013(3) 0.007(3) -0.008(3)
C49 0.019(3) 0.025(3) 0.020(3) -0.010(3) 0.000(3) -0.009(3)
C50 0.017(3) 0.015(3) 0.015(3) -0.007(2) -0.003(2) -0.002(2)
C51 0.015(3) 0.017(3) 0.009(3) -0.002(2) -0.002(2) -0.005(2)
C52 0.018(3) 0.011(3) 0.020(3) -0.005(2) 0.001(2) -0.007(2)
C53 0.015(3) 0.023(3) 0.014(3) -0.006(2) 0.006(2) -0.007(2)
C54 0.007(3) 0.016(3) 0.020(3) -0.003(2) 0.005(2) 0.001(2)
C55 0.025(3) 0.021(3) 0.018(3) -0.004(3) 0.002(3) -0.002(3)
C56 0.021(3) 0.025(3) 0.010(3) 0.002(3) -0.003(2) 0.000(3)
C57 0.020(3) 0.029(3) 0.018(3) -0.011(3) 0.002(3) -0.004(3)
C58 0.010(3) 0.022(3) 0.016(3) -0.008(2) 0.002(2) -0.004(2)
C59 0.018(3) 0.014(3) 0.015(3) -0.005(2) -0.004(2) -0.007(2)
C60 0.016(3) 0.017(3) 0.020(3) -0.001(2) 0.000(2) -0.010(2)
C61 0.021(3) 0.027(3) 0.022(3) -0.009(3) 0.003(3) -0.016(3)
C62 0.032(3) 0.010(3) 0.015(3) -0.002(2) -0.002(3) -0.012(2)
C63 0.022(3) 0.014(3) 0.020(3) -0.002(2) -0.002(3) -0.003(2)
C64 0.015(3) 0.018(3) 0.019(3) -0.008(2) 0.001(2) -0.005(2)
Zn1 0.0157(3) 0.0178(3) 0.0119(3) -0.0036(3) 0.0008(3) -0.0027(3)
Zn2 0.0133(3) 0.0154(3) 0.0109(3) -0.0030(3) 0.0000(2) -0.0043(3)
Zn3 0.0177(4) 0.0184(3) 0.0116(3) -0.0022(3) 0.0001(3) -0.0076(3)
N1 0.015(2) 0.016(2) 0.013(2) -0.004(2) 0.002(2) -0.003(2)
N2 0.020(3) 0.018(3) 0.012(2) -0.003(2) -0.001(2) -0.004(2)
N3 0.015(2) 0.018(3) 0.015(3) -0.006(2) 0.005(2) -0.004(2)
N4 0.020(3) 0.013(2) 0.012(2) -0.0029(19) 0.001(2) -0.002(2)
N5 0.015(2) 0.016(2) 0.010(2) -0.0031(19) 0.0037(19) -0.006(2)
N6 0.017(2) 0.016(2) 0.014(2) -0.005(2) 0.001(2) -0.007(2)
N7 0.015(2) 0.014(2) 0.011(2) -0.0031(19) -0.0012(19) -0.002(2)
N8 0.016(2) 0.020(3) 0.010(2) -0.003(2) 0.000(2) -0.005(2)

loop_
_atom_type_symbol
_atom_type_description
_atom_type_scat_dispersion_real
_atom_type_scat_dispersion_imag
_atom_type_scat_source
C C 0.0033 0.0016 'International Tables Vol C Tables 4.2.6.8 and 6.1.1.4'
H H 0.0000 0.0000 'International Tables Vol C Tables 4.2.6.8 and 6.1.1.4'
O O 0.0106 0.0060 'International Tables Vol C Tables 4.2.6.8 and 6.1.1.4'
Zn Zn 0.2839 1.4301 'International Tables Vol C Tables 4.2.6.8 and 6.1.1.4'
N N 0.0061 0.0033 'International Tables Vol C Tables 4.2.6.8 and 6.1.1.4'

loop_
_geom_angle_atom_site_label_1
_geom_angle_atom_site_label_2
_geom_angle_atom_site_label_3
_geom_angle
C2 C1 Zn1 117.4(4)
C2 C1 H1A 107.9
Zn1 C1 H1A 107.9
C2 C1 H1B 107.9
Zn1 C1 H1B 107.9
H1A C1 H1B 107.2
C1 C2 H2A 109.5
C1 C2 H2B 109.5
H2A C2 H2B 109.5
C1 C2 H2C 109.5
H2A C2 H2C 109.5
H2B C2 H2C 109.5
C4 C3 Zn3 116.9(4)
C4 C3 H3A 108.1
Zn3 C3 H3A 108.1
C4 C3 H3B 108.1
Zn3 C3 H3B 108.1
H3A C3 H3B 107.3
C3 C4 H4A 109.5
C3 C4 H4B 109.5
H4A C4 H4B 109.5
C3 C4 H4C 109.5
H4A C4 H4C 109.5
H4B C4 H4C 109.5
N1 C5 C6 109.6(5)
N1 C5 C8 124.1(5)
C6 C5 C8 126.2(5)
C7 C6 C5 104.7(5)
C7 C6 H6 127.7
C5 C6 H6 127.7
N2 C7 C6 110.0(5)
N2 C7 C14 120.5(5)
C6 C7 C14 129.3(5)
C13 C8 C9 120.5(6)
C13 C8 C5 119.6(5)
C9 C8 C5 119.9(5)
C8 C9 C10 119.3(6)
C8 C9 H9 120.3
C10 C9 H9 120.3
C11 C10 C9 120.0(6)
C11 C10 H10 120.0
C9 C10 H10 120.0
C10 C11 C12 119.8(6)
C10 C11 H11 120.1
C12 C11 H11 120.1
C13 C12 C11 120.2(6)
C13 C12 H12 119.9
C11 C12 H12 119.9
C8 C13 C12 120.1(6)
C8 C13 H13 120.0
C12 C13 H13 120.0
C15 C14 C19 119.1(6)
C15 C14 C7 119.6(5)
C19 C14 C7 121.3(6)
C14 C15 C16 120.6(5)
C14 C15 H15 119.7
C16 C15 H15 119.7
C17 C16 C15 119.3(6)
C17 C16 H16 120.3
C15 C16 H16 120.3
C16 C17 C18 121.2(6)
C16 C17 H17 119.4
C18 C17 H17 119.4
C17 C18 C19 119.7(6)
C17 C18 H18 120.2
C19 C18 H18 120.2
C14 C19 C18 120.1(6)
C14 C19 H19 119.9
C18 C19 H19 119.9
N3 C20 C21 110.5(6)
N3 C20 C23 120.2(5)
C21 C20 C23 129.2(6)
C20 C21 C22 105.2(5)
C20 C21 H21 127.4
C22 C21 H21 127.4
N4 C22 C21 109.1(5)
N4 C22 C29 121.9(5)
C21 C22 C29 129.0(5)
C28 C23 C24 118.9(6)
C28 C23 C20 120.8(6)
C24 C23 C20 120.3(6)
C23 C24 C25 120.6(6)
C23 C24 H24 119.7
C25 C24 H24 119.7
C26 C25 C24 120.4(6)
C26 C25 H25 119.8
C24 C25 H25 119.8
C25 C26 C27 119.0(6)
C25 C26 H26 120.5
C27 C26 H26 120.5
C28 C27 C26 120.5(7)
C28 C27 H27 119.7
C26 C27 H27 119.7
C23 C28 C27 120.3(6)
C23 C28 H28 119.8
C27 C28 H28 119.8
C34 C29 C30 118.5(6)
C34 C29 C22 122.6(6)
C30 C29 C22 119.0(6)
C31 C30 C29 121.3(6)
C31 C30 H30 119.3
C29 C30 H30 119.3
C30 C31 C32 119.4(6)
C30 C31 H31 120.3
C32 C31 H31 120.3
C33 C32 C31 119.4(6)
C33 C32 H32 120.3
C31 C32 H32 120.3
C32 C33 C34 121.5(7)
C32 C33 H33 119.3
C34 C33 H33 119.3
C33 C34 C29 119.9(6)
C33 C34 H34 120.0
C29 C34 H34 120.0
N5 C35 C36 109.4(5)
N5 C35 C38 121.5(5)
C36 C35 C38 129.1(6)
C35 C36 C37 105.1(6)
C35 C36 H36 127.4
C37 C36 H36 127.4
N6 C37 C36 110.3(5)
N6 C37 C44 121.2(5)
C36 C37 C44 128.5(6)
C39 C38 C43 118.3(6)
C39 C38 C35 119.8(6)
C43 C38 C35 121.9(6)
C38 C39 C40 120.7(6)
C38 C39 H39 119.6
C40 C39 H39 119.6
C41 C40 C39 119.6(6)
C41 C40 H40 120.2
C39 C40 H40 120.2
C40 C41 C42 120.7(6)
C40 C41 H41 119.7
C42 C41 H41 119.7
C43 C42 C41 120.0(6)
C43 C42 H42 120.0
C41 C42 H42 120.0
C42 C43 C38 120.6(6)
C42 C43 H43 119.7
C38 C43 H43 119.7
C49 C44 C45 117.3(6)
C49 C44 C37 122.2(5)
C45 C44 C37 120.5(6)
C46 C45 C44 121.8(6)
C46 C45 H45 119.1
C44 C45 H45 119.1
C45 C46 C47 120.3(6)
C45 C46 H46 119.8
C47 C46 H46 119.8
C48 C47 C46 118.7(6)
C48 C47 H47 120.7
C46 C47 H47 120.7
C47 C48 C49 121.1(6)
C47 C48 H48 119.4
C49 C48 H48 119.4
C48 C49 C44 120.9(6)
C48 C49 H49 119.6
C44 C49 H49 119.6
N7 C50 C51 109.5(5)
N7 C50 C53 124.0(5)
C51 C50 C53 126.2(5)
C50 C51 C52 105.3(5)
C50 C51 H51 127.4
C52 C51 H51 127.4
N8 C52 C51 109.5(5)
N8 C52 C59 121.0(5)
C51 C52 C59 129.3(5)
C58 C53 C54 117.7(6)
C58 C53 C50 119.7(6)
C54 C53 C50 122.5(6)
C55 C54 C53 119.8(6)
C55 C54 H54 120.1
C53 C54 H54 120.1
C54 C55 C56 121.4(6)
C54 C55 H55 119.3
C56 C55 H55 119.3
C57 C56 C55 118.9(6)
C57 C56 H56 120.5
C55 C56 H56 120.5
C58 C57 C56 120.1(6)
C58 C57 H57 119.9
C56 C57 H57 119.9
C57 C58 C53 122.1(6)
C57 C58 H58 119.0
C53 C58 H58 119.0
C64 C59 C60 117.5(6)
C64 C59 C52 122.1(6)
C60 C59 C52 120.3(5)
C61 C60 C59 122.1(6)
C61 C60 H60 119.0
C59 C60 H60 119.0
C60 C61 C62 119.5(6)
C60 C61 H61 120.3
C62 C61 H61 120.3
C63 C62 C61 120.0(6)
C63 C62 H62 120.0
C61 C62 H62 120.0
C62 C63 C64 119.7(6)
C62 C63 H63 120.2
C64 C63 H63 120.2
C59 C64 C63 121.0(6)
C59 C64 H64 119.5
C63 C64 H64 119.5
C1 Zn1 N3 123.3(2)
C1 Zn1 N1 128.8(2)
N3 Zn1 N1 107.5(2)
N6 Zn2 N4 115.9(2)
N6 Zn2 N8 109.0(2)
N4 Zn2 N8 103.1(2)
N6 Zn2 N2 102.2(2)
N4 Zn2 N2 109.1(2)
N8 Zn2 N2 118.0(2)
C3 Zn3 N5 127.2(2)
C3 Zn3 N7 125.9(2)
N5 Zn3 N7 106.50(19)
C5 N1 N2 107.8(5)
C5 N1 Zn1 129.4(4)
N2 N1 Zn1 122.3(4)
C7 N2 N1 108.0(5)
C7 N2 Zn2 124.5(4)
N1 N2 Zn2 125.0(4)
C20 N3 N4 107.7(5)
C20 N3 Zn1 126.2(4)
N4 N3 Zn1 124.4(4)
C22 N4 N3 107.5(5)
C22 N4 Zn2 126.5(4)
N3 N4 Zn2 125.3(4)
C35 N5 N6 107.8(5)
C35 N5 Zn3 125.3(4)
N6 N5 Zn3 125.6(4)
C37 N6 N5 107.4(5)
C37 N6 Zn2 128.1(4)
N5 N6 Zn2 124.3(4)
C50 N7 N8 107.8(5)
C50 N7 Zn3 130.5(4)
N8 N7 Zn3 120.8(4)
C52 N8 N7 107.8(5)
C52 N8 Zn2 123.4(4)
N7 N8 Zn2 124.5(4)

loop_
_geom_bond_atom_site_label_1
_geom_bond_atom_site_label_2
_geom_bond_distance
C1 C2 1.538(8)
C1 Zn1 1.993(6)
C1 H1A 0.9900
C1 H1B 0.9900
C2 H2A 0.9800
C2 H2B 0.9800
C2 H2C 0.9800
C3 C4 1.532(9)
C3 Zn3 1.975(6)
C3 H3A 0.9900
C3 H3B 0.9900
C4 H4A 0.9800
C4 H4B 0.9800
C4 H4C 0.9800
C5 N1 1.349(7)
C5 C6 1.397(8)
C5 C8 1.486(8)
C6 C7 1.384(8)
C6 H6 0.9500
C7 N2 1.346(8)
C7 C14 1.477(8)
C8 C13 1.383(8)
C8 C9 1.386(8)
C9 C10 1.414(9)
C9 H9 0.9500
C10 C11 1.383(9)
C10 H10 0.9500
C11 C12 1.395(10)
C11 H11 0.9500
C12 C13 1.390(9)
C12 H12 0.9500
C13 H13 0.9500
C14 C15 1.396(9)
C14 C19 1.399(8)
C15 C16 1.405(8)
C15 H15 0.9500
C16 C17 1.379(9)
C16 H16 0.9500
C17 C18 1.381(9)
C17 H17 0.9500
C18 C19 1.405(8)
C18 H18 0.9500
C19 H19 0.9500
C20 N3 1.353(8)
C20 C21 1.379(9)
C20 C23 1.490(9)
C21 C22 1.408(9)
C21 H21 0.9500
C22 N4 1.364(7)
C22 C29 1.464(8)
C23 C28 1.383(9)
C23 C24 1.388(9)
C24 C25 1.388(9)
C24 H24 0.9500
C25 C26 1.378(10)
C25 H25 0.9500
C26 C27 1.385(10)
C26 H26 0.9500
C27 C28 1.390(9)
C27 H27 0.9500
C28 H28 0.9500
C29 C34 1.390(9)
C29 C30 1.408(9)
C30 C31 1.384(9)
C30 H30 0.9500
C31 C32 1.396(11)
C31 H31 0.9500
C32 C33 1.379(10)
C32 H32 0.9500
C33 C34 1.390(9)
C33 H33 0.9500
C34 H34 0.9500
C35 N5 1.360(8)
C35 C36 1.384(8)
C35 C38 1.487(8)
C36 C37 1.384(8)
C36 H36 0.9500
C37 N6 1.346(8)
C37 C44 1.482(8)
C38 C39 1.392(8)
C38 C43 1.402(9)
C39 C40 1.393(9)
C39 H39 0.9500
C40 C41 1.374(10)
C40 H40 0.9500
C41 C42 1.379(10)
C41 H41 0.9500
C42 C43 1.380(9)
C42 H42 0.9500
C43 H43 0.9500
C44 C49 1.395(9)
C44 C45 1.399(9)
C45 C46 1.366(9)
C45 H45 0.9500
C46 C47 1.396(10)
C46 H46 0.9500
C47 C48 1.375(9)
C47 H47 0.9500
C48 C49 1.380(9)
C48 H48 0.9500
C49 H49 0.9500
C50 N7 1.360(8)
C50 C51 1.388(8)
C50 C53 1.460(8)
C51 C52 1.396(8)
C51 H51 0.9500
C52 N8 1.356(8)
C52 C59 1.460(8)
C53 C58 1.397(8)
C53 C54 1.419(8)
C54 C55 1.384(9)
C54 H54 0.9500
C55 C56 1.397(9)
C55 H55 0.9500
C56 C57 1.388(9)
C56 H56 0.9500
C57 C58 1.381(8)
C57 H57 0.9500
C58 H58 0.9500
C59 C64 1.398(8)
C59 C60 1.401(8)
C60 C61 1.381(9)
C60 H60 0.9500
C61 C62 1.392(9)
C61 H61 0.9500
C62 C63 1.391(9)
C62 H62 0.9500
C63 C64 1.399(9)
C63 H63 0.9500
C64 H64 0.9500
Zn1 N3 2.011(5)
Zn1 N1 2.022(5)
Zn2 N6 1.981(5)
Zn2 N4 1.985(5)
Zn2 N8 2.004(5)
Zn2 N2 2.005(5)
Zn3 N5 2.002(5)
Zn3 N7 2.014(5)
N1 N2 1.374(7)
N3 N4 1.390(7)
N5 N6 1.379(7)
N7 N8 1.381(7)
